data_7022562
loop_
_publ_author_name
'M\'enard, Gabriel'
'Stephan, Douglas W.'

_publ_section_title
;
 CO2 reduction via aluminum complexes of ammonia boranes.
;
_journal_issue 15
_journal_name_full 'Dalton transactions (Cambridge, England : 2003)'
_journal_page_first 5447
_journal_page_last 5453
_journal_paper_doi 10.1039/c3dt00098b
_journal_volume 42
_journal_year 2013
_chemical_formula_sum 'C21 H9 Al B F15 N'
_chemical_formula_weight 598.08
_chemical_name_systematic
;
?
;
_space_group_IT_number 2
_symmetry_cell_setting triclinic
_symmetry_space_group_name_Hall '-P 1'
_symmetry_space_group_name_H-M 'P -1'
_atom_sites_solution_hydrogens geom
_atom_sites_solution_primary direct
_atom_sites_solution_secondary difmap
_audit_creation_method SHELXL-97
_cell_angle_alpha 110.843(3)
_cell_angle_beta 111.842(3)
_cell_angle_gamma 94.792(3)
_cell_formula_units_Z 2
_cell_length_a 10.4136(6)
_cell_length_b 10.9685(6)
_cell_length_c 12.1639(7)
_cell_measurement_temperature 150(2)
_cell_volume 1167.31(12)
_computing_structure_refinement 'SHELXL-97 (Sheldrick, 2008)'
_computing_structure_solution 'SHELXS-97 (Sheldrick, 2008)'
_diffrn_ambient_temperature 150(2)
_diffrn_measured_fraction_theta_full 0.974
_diffrn_measured_fraction_theta_max 0.974
_diffrn_radiation_monochromator graphite
_diffrn_radiation_source 'fine-focus sealed tube'
_diffrn_radiation_type MoK\a
_diffrn_radiation_wavelength 0.71073
_diffrn_reflns_av_R_equivalents 0.0207
_diffrn_reflns_av_sigmaI/netI 0.0256
_diffrn_reflns_limit_h_max 13
_diffrn_reflns_limit_h_min -13
_diffrn_reflns_limit_k_max 14
_diffrn_reflns_limit_k_min -14
_diffrn_reflns_limit_l_max 16
_diffrn_reflns_limit_l_min -16
_diffrn_reflns_number 19319
_diffrn_reflns_theta_full 28.30
_diffrn_reflns_theta_max 28.30
_diffrn_reflns_theta_min 1.99
_exptl_absorpt_coefficient_mu 0.218
_exptl_absorpt_correction_T_max 0.9474
_exptl_absorpt_correction_T_min 0.9374
_exptl_absorpt_correction_type multi-scan
_exptl_absorpt_process_details sadabs
_exptl_crystal_density_diffrn 1.702
_exptl_crystal_density_method 'not measured'
_exptl_crystal_F_000 590
_exptl_crystal_size_max 0.30
_exptl_crystal_size_mid 0.25
_exptl_crystal_size_min 0.25
_refine_diff_density_max 0.350
_refine_diff_density_min -0.289
_refine_diff_density_rms 0.053
_refine_ls_extinction_method none
_refine_ls_goodness_of_fit_ref 1.025
_refine_ls_hydrogen_treatment mixed
_refine_ls_matrix_type full
_refine_ls_number_parameters 367
_refine_ls_number_reflns 5642
_refine_ls_number_restraints 0
_refine_ls_restrained_S_all 1.025
_refine_ls_R_factor_all 0.0552
_refine_ls_R_factor_gt 0.0383
_refine_ls_shift/su_max 0.001
_refine_ls_shift/su_mean 0.000
_refine_ls_structure_factor_coef Fsqd
_refine_ls_weighting_details 'calc w=1/[\s^2^(Fo^2^)+(0.1000P)^2^+0.0000P] where P=(Fo^2^+2Fc^2^)/3'
_refine_ls_weighting_scheme calc
_refine_ls_wR_factor_gt 0.1240
_refine_ls_wR_factor_ref 0.1417
_reflns_number_gt 4330
_reflns_number_total 5642
_reflns_threshold_expression >2sigma(I)
_cod_data_source_file c3dt00098b.txt
_cod_data_source_block gm070_0m
_cod_depositor_comments
;
The following automatic conversions were performed:

'_symmetry_cell_setting' value 'Triclinic' changed to 'triclinic'
according to /home/saulius/struct/CIF-dictionaries/cif_core.dic
dictionary named 'cif_core.dic' version 2.4.2 from 2011-04-26.

Automatic conversion script
Id: cif_fix_values 1891 2012-01-12 08:04:46Z andrius 
;
_cod_original_cell_volume 1167.31(11)
_cod_original_sg_symbol_H-M P-1
_cod_database_code 7022562

loop_
_symmetry_equiv_pos_as_xyz
'x, y, z'
'-x, -y, -z'

loop_
_atom_site_label
_atom_site_type_symbol
_atom_site_fract_x
_atom_site_fract_y
_atom_site_fract_z
_atom_site_U_iso_or_equiv
_atom_site_adp_type
_atom_site_occupancy
_atom_site_symmetry_multiplicity
_atom_site_calc_flag
_atom_site_refinement_flags
Al1 Al 0.32932(5) 0.92788(5) 0.12141(5) 0.02107(14) Uani 1 1 d .
C1 C 0.21353(17) 0.84822(16) -0.07126(16) 0.0215(3) Uani 1 1 d .
C2 C 0.13684(17) 0.71443(16) -0.13637(16) 0.0218(3) Uani 1 1 d .
C3 C 0.05105(18) 0.65049(17) -0.26816(16) 0.0249(4) Uani 1 1 d .
C4 C 0.03950(18) 0.72238(19) -0.34238(16) 0.0273(4) Uani 1 1 d .
C13 C 0.47996(17) 0.83097(16) 0.17199(16) 0.0214(3) Uani 1 1 d .
C17 C 0.61210(17) 0.66497(16) 0.11277(17) 0.0248(4) Uani 1 1 d .
C5 C 0.1116(2) 0.85515(19) -0.28371(17) 0.0276(4) Uani 1 1 d .
C7 C 0.38227(18) 1.12741(16) 0.20211(16) 0.0238(3) Uani 1 1 d .
C6 C 0.19684(18) 0.91455(16) -0.15108(17) 0.0238(3) Uani 1 1 d .
C15 C 0.65620(18) 0.77532(18) 0.33496(17) 0.0273(4) Uani 1 1 d .
C16 C 0.68163(18) 0.68151(17) 0.23972(18) 0.0271(4) Uani 1 1 d .
C14 C 0.55754(17) 0.84724(16) 0.29901(16) 0.0231(3) Uani 1 1 d .
C18 C 0.51322(17) 0.73750(16) 0.08156(16) 0.0229(3) Uani 1 1 d .
C12 C 0.51649(19) 1.20743(18) 0.29231(18) 0.0278(4) Uani 1 1 d .
C8 C 0.28055(19) 1.19732(17) 0.16860(17) 0.0269(4) Uani 1 1 d .
C9 C 0.3090(2) 1.33561(18) 0.21778(19) 0.0334(4) Uani 1 1 d .
C10 C 0.4451(2) 1.41049(18) 0.3077(2) 0.0383(5) Uani 1 1 d .
C11 C 0.5512(2) 1.34697(19) 0.34649(19) 0.0373(5) Uani 1 1 d .
F11 F 0.53785(11) 0.93743(11) 0.39717(10) 0.0333(3) Uani 1 1 d .
F1 F 0.14630(12) 0.63946(10) -0.06643(10) 0.0302(2) Uani 1 1 d .
F14 F 0.63954(11) 0.57598(10) 0.01977(10) 0.0341(3) Uani 1 1 d .
F5 F 0.26804(13) 1.04515(11) -0.10036(11) 0.0378(3) Uani 1 1 d .
F15 F 0.44960(11) 0.71462(11) -0.04519(9) 0.0333(3) Uani 1 1 d .
F2 F -0.02007(12) 0.52038(10) -0.32441(10) 0.0363(3) Uani 1 1 d .
F6 F 0.14455(11) 1.12920(10) 0.08149(11) 0.0350(3) Uani 1 1 d .
F12 F 0.72473(13) 0.79470(13) 0.45941(10) 0.0421(3) Uani 1 1 d .
F4 F 0.10157(14) 0.92604(12) -0.35586(11) 0.0416(3) Uani 1 1 d .
F10 F 0.62496(11) 1.14959(11) 0.33276(11) 0.0397(3) Uani 1 1 d .
F13 F 0.77391(12) 0.60791(12) 0.27025(11) 0.0402(3) Uani 1 1 d .
F3 F -0.04191(13) 0.66255(13) -0.47115(10) 0.0430(3) Uani 1 1 d .
F7 F 0.20592(14) 1.39782(11) 0.18001(13) 0.0479(3) Uani 1 1 d .
F8 F 0.47492(16) 1.54550(11) 0.35837(15) 0.0611(4) Uani 1 1 d .
F9 F 0.68352(14) 1.41885(13) 0.43409(14) 0.0613(4) Uani 1 1 d .
B1 B 0.1789(2) 0.91734(19) 0.23845(19) 0.0241(4) Uani 1 1 d .
N1 N 0.12059(15) 0.79234(14) 0.25876(14) 0.0232(3) Uani 1 1 d .
C19 C 0.1037(2) 0.84324(19) 0.38210(18) 0.0336(4) Uani 1 1 d .
H19A H 0.0653 0.7670 0.3945 0.050 Uiso 1 1 calc R
H19B H 0.0378 0.9020 0.3776 0.050 Uiso 1 1 calc R
H19C H 0.1968 0.8942 0.4555 0.050 Uiso 1 1 calc R
C20 C 0.2206(3) 0.7041(2) 0.2682(3) 0.0469(6) Uani 1 1 d .
H20A H 0.1834 0.6302 0.2842 0.070 Uiso 1 1 calc R
H20B H 0.3141 0.7566 0.3403 0.070 Uiso 1 1 calc R
H20C H 0.2305 0.6671 0.1864 0.070 Uiso 1 1 calc R
C21 C -0.0212(2) 0.7126(2) 0.1483(2) 0.0441(5) Uani 1 1 d .
H21A H -0.0107 0.6767 0.0668 0.066 Uiso 1 1 calc R
H21B H -0.0878 0.7706 0.1423 0.066 Uiso 1 1 calc R
H21C H -0.0585 0.6378 0.1633 0.066 Uiso 1 1 calc R
H1 H 0.171(2) 0.8687(18) 0.1333(18) 0.025(5) Uiso 1 1 d .
H3 H 0.108(2) 0.983(2) 0.238(2) 0.036(6) Uiso 1 1 d .
H2 H 0.289(2) 0.967(2) 0.311(2) 0.036(5) Uiso 1 1 d .

loop_
_atom_site_aniso_label
_atom_site_aniso_U_11
_atom_site_aniso_U_22
_atom_site_aniso_U_33
_atom_site_aniso_U_23
_atom_site_aniso_U_13
_atom_site_aniso_U_12
Al1 0.0211(3) 0.0179(2) 0.0194(3) 0.0068(2) 0.0050(2) 0.00388(19)
C1 0.0211(8) 0.0229(8) 0.0205(8) 0.0098(6) 0.0078(6) 0.0067(6)
C2 0.0233(8) 0.0229(8) 0.0211(8) 0.0109(6) 0.0097(6) 0.0071(6)
C3 0.0237(8) 0.0245(8) 0.0210(8) 0.0056(7) 0.0080(7) 0.0055(6)
C4 0.0264(9) 0.0378(10) 0.0156(8) 0.0092(7) 0.0075(7) 0.0140(7)
C13 0.0198(7) 0.0197(8) 0.0212(8) 0.0076(6) 0.0065(6) 0.0029(6)
C17 0.0215(8) 0.0205(8) 0.0260(9) 0.0037(7) 0.0097(7) 0.0032(6)
C5 0.0339(9) 0.0373(10) 0.0273(9) 0.0225(8) 0.0184(8) 0.0205(8)
C7 0.0252(8) 0.0211(8) 0.0229(8) 0.0078(7) 0.0100(7) 0.0031(6)
C6 0.0290(9) 0.0219(8) 0.0259(9) 0.0122(7) 0.0151(7) 0.0071(7)
C15 0.0222(8) 0.0320(9) 0.0220(8) 0.0112(7) 0.0041(7) 0.0060(7)
C16 0.0200(8) 0.0261(8) 0.0315(10) 0.0122(7) 0.0065(7) 0.0081(7)
C14 0.0211(8) 0.0219(8) 0.0214(8) 0.0056(7) 0.0077(6) 0.0048(6)
C18 0.0229(8) 0.0213(8) 0.0195(8) 0.0069(6) 0.0063(6) 0.0019(6)
C12 0.0264(9) 0.0253(9) 0.0299(9) 0.0123(7) 0.0102(7) 0.0048(7)
C8 0.0255(8) 0.0228(8) 0.0272(9) 0.0082(7) 0.0086(7) 0.0035(7)
C9 0.0410(11) 0.0239(9) 0.0372(11) 0.0132(8) 0.0175(9) 0.0124(8)
C10 0.0483(12) 0.0194(9) 0.0398(11) 0.0073(8) 0.0176(10) 0.0015(8)
C11 0.0330(10) 0.0267(9) 0.0338(11) 0.0035(8) 0.0075(8) -0.0081(8)
F11 0.0323(6) 0.0391(6) 0.0208(5) 0.0054(5) 0.0092(4) 0.0147(5)
F1 0.0432(6) 0.0221(5) 0.0236(5) 0.0119(4) 0.0112(5) 0.0046(4)
F14 0.0309(6) 0.0296(6) 0.0327(6) 0.0020(5) 0.0143(5) 0.0108(4)
F5 0.0507(7) 0.0265(6) 0.0400(6) 0.0176(5) 0.0214(6) 0.0023(5)
F15 0.0352(6) 0.0411(6) 0.0196(5) 0.0093(5) 0.0097(4) 0.0147(5)
F2 0.0377(6) 0.0257(5) 0.0265(6) -0.0004(4) 0.0072(5) -0.0017(4)
F6 0.0255(5) 0.0275(5) 0.0401(6) 0.0119(5) 0.0041(5) 0.0062(4)
F12 0.0394(6) 0.0563(8) 0.0235(6) 0.0162(5) 0.0046(5) 0.0225(6)
F4 0.0599(8) 0.0521(7) 0.0374(6) 0.0341(6) 0.0279(6) 0.0301(6)
F10 0.0227(5) 0.0387(6) 0.0461(7) 0.0166(5) 0.0045(5) 0.0055(5)
F13 0.0352(6) 0.0436(7) 0.0402(7) 0.0181(5) 0.0114(5) 0.0230(5)
F3 0.0468(7) 0.0546(7) 0.0166(5) 0.0111(5) 0.0048(5) 0.0188(6)
F7 0.0524(8) 0.0298(6) 0.0608(8) 0.0191(6) 0.0211(7) 0.0216(6)
F8 0.0724(10) 0.0169(6) 0.0720(10) 0.0058(6) 0.0230(8) 0.0010(6)
F9 0.0395(7) 0.0375(7) 0.0647(9) 0.0059(6) -0.0008(7) -0.0148(6)
B1 0.0259(9) 0.0225(9) 0.0262(10) 0.0117(8) 0.0120(8) 0.0072(7)
N1 0.0253(7) 0.0215(7) 0.0246(7) 0.0100(6) 0.0123(6) 0.0056(5)
C19 0.0464(11) 0.0316(10) 0.0286(10) 0.0140(8) 0.0207(9) 0.0090(8)
C20 0.0547(13) 0.0372(11) 0.0862(18) 0.0429(12) 0.0488(13) 0.0284(10)
C21 0.0389(11) 0.0459(12) 0.0308(11) 0.0106(9) 0.0082(9) -0.0139(9)

loop_
_atom_type_symbol
_atom_type_description
_atom_type_scat_dispersion_real
_atom_type_scat_dispersion_imag
_atom_type_scat_source
C C 0.0033 0.0016 'International Tables Vol C Tables 4.2.6.8 and 6.1.1.4'
H H 0.0000 0.0000 'International Tables Vol C Tables 4.2.6.8 and 6.1.1.4'
N N 0.0061 0.0033 'International Tables Vol C Tables 4.2.6.8 and 6.1.1.4'
B B 0.0013 0.0007 'International Tables Vol C Tables 4.2.6.8 and 6.1.1.4'
F F 0.0171 0.0103 'International Tables Vol C Tables 4.2.6.8 and 6.1.1.4'
Al Al 0.0645 0.0514 'International Tables Vol C Tables 4.2.6.8 and 6.1.1.4'

loop_
_geom_angle_atom_site_label_1
_geom_angle_atom_site_label_2
_geom_angle_atom_site_label_3
_geom_angle
C7 Al1 C1 113.36(7)
C7 Al1 C13 118.71(7)
C1 Al1 C13 111.32(7)
C7 Al1 B1 92.50(7)
C1 Al1 B1 111.86(7)
C13 Al1 B1 107.37(7)
C6 C1 C2 113.88(15)
C6 C1 Al1 126.32(12)
C2 C1 Al1 119.78(12)
F1 C2 C3 116.83(15)
F1 C2 C1 118.61(14)
C3 C2 C1 124.56(15)
F2 C3 C2 121.16(16)
F2 C3 C4 120.21(15)
C2 C3 C4 118.63(16)
F3 C4 C5 120.34(16)
F3 C4 C3 120.04(17)
C5 C4 C3 119.62(15)
C18 C13 C14 113.73(15)
C18 C13 Al1 122.60(12)
C14 C13 Al1 123.64(12)
F14 C17 C16 119.52(15)
F14 C17 C18 120.74(15)
C16 C17 C18 119.73(15)
F4 C5 C4 119.98(16)
F4 C5 C6 120.51(17)
C4 C5 C6 119.49(15)
C12 C7 C8 114.65(15)
C12 C7 Al1 125.30(13)
C8 C7 Al1 120.06(12)
F5 C6 C1 119.96(15)
F5 C6 C5 116.22(15)
C1 C6 C5 123.82(16)
F12 C15 C16 120.21(15)
F12 C15 C14 121.00(15)
C16 C15 C14 118.78(16)
F13 C16 C17 120.19(15)
F13 C16 C15 120.53(16)
C17 C16 C15 119.28(15)
F11 C14 C15 115.67(15)
F11 C14 C13 119.84(14)
C15 C14 C13 124.49(15)
F15 C18 C17 115.82(14)
F15 C18 C13 120.25(15)
C17 C18 C13 123.91(16)
F10 C12 C7 119.79(15)
F10 C12 C11 116.00(16)
C7 C12 C11 124.22(17)
F6 C8 C9 116.33(16)
F6 C8 C7 119.89(14)
C9 C8 C7 123.78(17)
F7 C9 C10 119.94(16)
F7 C9 C8 121.03(17)
C10 C9 C8 119.02(17)
F8 C10 C9 120.09(19)
F8 C10 C11 119.81(18)
C9 C10 C11 120.09(17)
F9 C11 C10 120.50(17)
F9 C11 C12 121.28(19)
C10 C11 C12 118.23(17)
N1 B1 Al1 128.07(11)
C20 N1 C19 108.36(15)
C20 N1 C21 109.36(17)
C19 N1 C21 108.90(15)
C20 N1 B1 111.56(13)
C19 N1 B1 108.73(13)
C21 N1 B1 109.88(14)

loop_
_geom_bond_atom_site_label_1
_geom_bond_atom_site_label_2
_geom_bond_distance
Al1 C7 1.9809(17)
Al1 C1 1.9934(17)
Al1 C13 1.9988(17)
Al1 B1 2.4978(19)
C1 C6 1.379(2)
C1 C2 1.387(2)
C2 F1 1.3633(18)
C2 C3 1.375(2)
C3 F2 1.343(2)
C3 C4 1.376(3)
C4 F3 1.3380(19)
C4 C5 1.369(3)
C13 C18 1.386(2)
C13 C14 1.387(2)
C17 F14 1.3474(19)
C17 C16 1.374(2)
C17 C18 1.378(2)
C5 F4 1.348(2)
C5 C6 1.380(2)
C7 C12 1.377(2)
C7 C8 1.383(2)
C6 F5 1.355(2)
C15 F12 1.337(2)
C15 C16 1.377(2)
C15 C14 1.384(2)
C16 F13 1.338(2)
C14 F11 1.3497(18)
C18 F15 1.3476(19)
C12 F10 1.360(2)
C12 C11 1.386(3)
C8 F6 1.353(2)
C8 C9 1.376(3)
C9 F7 1.344(2)
C9 C10 1.376(3)
C10 F8 1.342(2)
C10 C11 1.379(3)
C11 F9 1.336(2)
B1 N1 1.589(2)
N1 C20 1.481(2)
N1 C19 1.487(2)
N1 C21 1.491(2)
